data_7251825
loop_
_publ_author_name
'Marasinghe, Aloka A.'
'Averkiev, Boris B.'
'Aaker\"oy, Christer B.'

_publ_section_title
;
 Modulating some photophysical properties of cocrystals
;
_journal_issue 16
_journal_name_full CrystEngComm
_journal_page_first 2548
_journal_page_last 2559
_journal_paper_doi 10.1039/D6CE00063K
_journal_volume 28
_journal_year 2026
_chemical_formula_moiety 'C9 H11 N O2, C9 H11 N3 O3'
_chemical_formula_sum 'C18 H22 N4 O5'
_chemical_formula_weight 374.39
_space_group_crystal_system triclinic
_space_group_IT_number 2
_space_group_name_Hall '-P 1'
_space_group_name_H-M_alt 'P -1'
_atom_sites_solution_hydrogens mixed
_atom_sites_solution_primary dual
_audit_creation_date 2023-02-04
_audit_creation_method
;
Olex2 1.5-ac5-024
(compiled 2022.04.12 svn.rca3783a0 for Rigaku Oxford Diffraction, GUI svn.r6498)
;
_audit_update_record
;
2025-12-21 deposited with the CCDC.	2026-03-16 downloaded from the CCDC.
;
_cell_angle_alpha 79.345(2)
_cell_angle_beta 78.280(3)
_cell_angle_gamma 80.4467(17)
_cell_formula_units_Z 2
_cell_length_a 6.21761(15)
_cell_length_b 12.5048(2)
_cell_length_c 12.7578(4)
_cell_measurement_reflns_used 11948
_cell_measurement_temperature 200.0(1)
_cell_measurement_theta_max 79.4880
_cell_measurement_theta_min 3.6100
_cell_volume 945.96(4)
_computing_cell_refinement 'CrysAlisPro 1.171.42.79a (Rigaku OD, 2022)'
_computing_data_collection 'CrysAlisPro 1.171.42.79a (Rigaku OD, 2022)'
_computing_data_reduction 'CrysAlisPro 1.171.42.79a (Rigaku OD, 2022)'
_computing_molecular_graphics 'Olex2 1.5-ac5-024 (Dolomanov et al., 2009)'
_computing_publication_material 'Olex2 1.5-ac5-024 (Dolomanov et al., 2009)'
_computing_structure_refinement 'SHELXL 2018/3 (Sheldrick, 2015)'
_computing_structure_solution 'SHELXT  (Sheldrick, 2015)'
_diffrn_ambient_environment N~2~
_diffrn_ambient_temperature 200.0(1)
_diffrn_detector 'Hybrid Pixel Array Detector'
_diffrn_detector_area_resol_mean 10.0000
_diffrn_detector_type HyPix
_diffrn_measured_fraction_theta_full 0.999
_diffrn_measured_fraction_theta_max 0.985
_diffrn_measurement_details
;
List of Runs (angles in degrees, time in seconds):

  # Type    Start    End  Width  t~exp~   \w     \q     \k     \f   Frames
#--------------------------------------------------------------------------
  1  \w   -116.00 -74.00   0.50    2.00    --  -49.82-128.00 140.00   84
  2  \w    -89.00 -63.00   0.50    2.00    --  -49.82 142.00  25.00   52
  3  \w    -86.00 -60.00   0.50    2.00    --  -49.82 128.00-145.00   52
  4  \w   -111.00 -86.00   0.50    2.00    --  -49.82-142.00 -31.00   50
  5  \w     53.00 100.00   0.50    2.00    --   49.82-142.00 -31.00   94
  6  \w     37.00  96.00   0.50    2.00    --   49.82-128.00 140.00  118
  7  \w   -133.00-108.00   0.50    9.00    --  -90.00-142.00 -31.00   50
  8  \w   -135.00-110.00   0.50    9.00    --  -90.00-128.00 140.00   50
  9  \w    -84.00 -59.00   0.50    9.00    --  -90.00 142.00  25.00   50
 10  \w    -78.00 -53.00   0.50    9.00    --  -90.00 128.00-145.00   50
 11  \w    104.00 129.00   0.50    9.00    --  111.50 142.00  25.00   50
 12  \w     92.00 124.00   0.50    9.00    --  111.50-142.00 -31.00   64
 13  \w    122.00 149.00   0.50    9.00    --  111.50 128.00-145.00   54
 14  \w     71.00  96.00   0.50    9.00    --  111.50-128.00 140.00   50
 15  \w   -119.00 -31.00   0.50    2.00    --  -49.82 -77.00 120.00  176
 16  \w     -5.00  20.00   0.50    2.00    --  -49.82  19.00-120.00   50
 17  \w   -114.00 -73.00   0.50    2.00    --  -49.82-125.00 -60.00   82
 18  \w     29.00 119.00   0.50    2.00    --   49.82  77.00-150.00  180
 19  \w   -161.00 -90.00   0.50    9.00    --  -90.00 -15.00   0.00  142
 20  \w    -51.00 -26.00   0.50    9.00    --  -90.00  45.00-180.00   50
 21  \w    -46.00 -19.00   0.50    9.00    --  -90.00  45.00 150.00   54
 22  \w     46.00  91.00   0.50    9.00    --  111.50-125.00  90.00   90
 23  \w    142.00 178.00   0.50    9.00    --  111.50  45.00-150.00   72
 24  \w     41.00  66.00   0.50    9.00    --  111.50 -61.00 120.00   50
 25  \w    122.00 153.00   0.50    9.00    --  111.50 125.00   0.00   62
 26  \w    106.00 132.00   0.50    9.00    --  111.50  15.00-180.00   52
 27  \w     77.00 110.00   0.50    9.00    --  111.50-125.00  60.00   66
 28  \w     93.00 119.00   0.50    9.00    --  111.50  77.00 -90.00   52
 29  \w     77.00 111.00   0.50    9.00    --  111.50-125.00-180.00   68
 30  \w     80.00 108.00   0.50    9.00    --  111.50-125.00 120.00   56
 31  \w    111.00 159.00   0.50    9.00    --  111.50  30.00   0.00   96
 32  \w     82.00 111.00   0.50    9.00    --  111.50-125.00-150.00   58
 33  \w    144.00 170.00   0.50    9.00    --  111.50  61.00 120.00   52
 34  \w    112.00 175.00   0.50    9.00    --  111.50  77.00   0.00  126
 35  \w     50.00 101.00   0.50    9.00    --  111.50 -94.00 -90.00  102
 36  \w     48.00 102.00   0.50    9.00    --  111.50 -77.00 150.00  108
 37  \w     44.00 102.00   0.50    9.00    --  111.50-125.00   0.00  116
 38  \w    107.00 162.00   0.50    9.00    --  111.50  15.00-150.00  110
 39  \w     99.00 124.00   0.50    9.00    --  111.50 125.00 -60.00   50
 40  \w    138.00 164.00   0.50    9.00    --  111.50 125.00 -60.00   52
 41  \w     63.00  88.00   0.50    9.00    --  111.50 -77.00-150.00   50
 42  \w     52.00  96.00   0.50    9.00    --  111.50 -94.00  60.00   88
 43  \w     85.00 110.00   0.50    9.00    --  111.50 -79.00   0.93   50
 44  \w    125.00 177.00   0.50    9.00    --  111.50  77.00 -90.00  104
 45  \w     41.00  70.00   0.50    9.00    --  111.50 -61.00-120.00   58
 46  \w     41.00  66.00   0.50    9.00    --  111.50 -61.00  90.00   50
 47  \w     86.00 111.00   0.50    9.00    --  111.50-125.00-120.00   50
 48  \w     41.00  67.00   0.50    9.00    --  111.50 -61.00  60.00   52
 49  \w    106.00 176.00   0.50    9.00    --  111.50  30.00 -90.00  140
 50  \w     44.00  73.00   0.50    9.00    --  111.50-137.00-132.34   58
 51  \w     96.00 121.00   0.50    9.00    --  111.50-137.00-132.34   50
 52  \w    107.00 133.00   0.50    9.00    --  111.50  61.00 120.00   52
 53  \w     44.00 105.00   0.50    9.00    --  111.50-125.00  30.00  122
 54  \w    133.00 178.00   0.50    9.00    --  111.50 125.00 -30.00   90
 55  \w    100.00 126.00   0.50    9.00    --  111.50  77.00-180.00   52
 56  \w    152.00 178.00   0.50    9.00    --  111.50  77.00-180.00   52
 57  \w     84.00 109.00   0.50    9.00    --  111.50 -83.00 -46.94   50
 58  \w    130.00 170.00   0.50    9.00    --  111.50 125.00-180.00   80
 59  \w     51.00  76.00   0.50    9.00    --  111.50 -77.00-120.00   50
 60  \w     69.00  95.00   0.50    9.00    --  111.50 -77.00 -90.00   52
 61  \w     43.00 105.00   0.50    9.00    --  111.50-125.00 150.00  124
 62  \w    125.00 151.00   0.50    9.00    --  111.50  30.00  90.00   52
 63  \w    116.00 142.00   0.50    9.00    --  111.50 125.00-150.00   52
 64  \w    130.00 177.00   0.50    9.00    --  111.50 125.00-120.00   94
 65  \w    110.00 135.00   0.50    9.00    --  111.50 125.00  90.00   50
 66  \w    150.00 175.00   0.50    9.00    --  111.50 125.00  90.00   50
 67  \w    118.00 143.00   0.50    9.00    --  111.50 125.00 150.00   50
 68  \w     92.00 153.00   0.50    9.00    --  111.50  77.00 -60.00  122
 69  \w    104.00 131.00   0.50    9.00    --  111.50  77.00  60.00   54
 70  \w    103.00 139.00   0.50    9.00    --  111.50  77.00 120.00   72
 71  \w    107.00 133.00   0.50    9.00    --  111.50  77.00 150.00   52
 72  \w     44.00  70.00   0.50    9.00    --  111.50 -79.00   0.93   52
 73  \w     79.00 104.00   0.50    9.00    --  111.50 -94.00-150.00   50
 74  \w     50.00  77.00   0.50    9.00    --  111.50 -86.00 -52.04   54
 75  \w     90.00 128.00   0.50    9.00    --  111.50 -86.00 -52.04   76
 76  \w    107.00 132.00   0.50    9.00    --  111.50 -88.00-122.12   50
 77  \w     43.00  69.00   0.50    9.00    --  111.50 -61.00   0.00   52
;
_diffrn_measurement_device 'four-circle diffractometer'
_diffrn_measurement_device_type 'XtaLAB Synergy, Dualflex, HyPix'
_diffrn_measurement_method '\w scans'
_diffrn_orient_matrix_type 'CrysAlisPro convention (1999,Acta A55,543-557)'
_diffrn_orient_matrix_UB_11 0.0550673000
_diffrn_orient_matrix_UB_12 0.0249981000
_diffrn_orient_matrix_UB_13 -0.1246221000
_diffrn_orient_matrix_UB_21 0.2488867000
_diffrn_orient_matrix_UB_22 -0.0155489000
_diffrn_orient_matrix_UB_23 0.0051280000
_diffrn_orient_matrix_UB_31 0.0147659000
_diffrn_orient_matrix_UB_32 -0.1230173000
_diffrn_orient_matrix_UB_33 -0.0058687000
_diffrn_radiation_monochromator mirror
_diffrn_radiation_probe x-ray
_diffrn_radiation_type 'Cu K\a'
_diffrn_radiation_wavelength 1.54184
_diffrn_reflns_av_R_equivalents 0.0236
_diffrn_reflns_av_unetI/netI 0.0199
_diffrn_reflns_Laue_measured_fraction_full 0.999
_diffrn_reflns_Laue_measured_fraction_max 0.985
_diffrn_reflns_limit_h_max 7
_diffrn_reflns_limit_h_min -7
_diffrn_reflns_limit_k_max 11
_diffrn_reflns_limit_k_min -15
_diffrn_reflns_limit_l_max 16
_diffrn_reflns_limit_l_min -16
_diffrn_reflns_number 17956
_diffrn_reflns_point_group_measured_fraction_full 0.999
_diffrn_reflns_point_group_measured_fraction_max 0.985
_diffrn_reflns_theta_full 67.684
_diffrn_reflns_theta_max 80.089
_diffrn_reflns_theta_min 3.582
_diffrn_source 'micro-focus sealed X-ray tube'
_diffrn_source_type 'PhotonJet (Cu) X-ray Source'
_exptl_absorpt_coefficient_mu 0.813
_exptl_absorpt_correction_T_max 1.00000
_exptl_absorpt_correction_T_min 0.94657
_exptl_absorpt_correction_type multi-scan
_exptl_absorpt_process_details
;
CrysAlisPro 1.171.42.79a (Rigaku Oxford Diffraction, 2022)
Empirical absorption correction using spherical harmonics,
implemented in SCALE3 ABSPACK scaling algorithm.
;
_exptl_crystal_colour orange
_exptl_crystal_colour_primary orange
_exptl_crystal_density_diffrn 1.314
_exptl_crystal_F_000 396
_exptl_crystal_recrystallization_method 'crystallized from methanol'
_exptl_crystal_size_max 0.33
_exptl_crystal_size_mid 0.08
_exptl_crystal_size_min 0.02
_refine_diff_density_max 0.163
_refine_diff_density_min -0.263
_refine_diff_density_rms 0.044
_refine_ls_extinction_method none
_refine_ls_goodness_of_fit_ref 1.103
_refine_ls_hydrogen_treatment mixed
_refine_ls_matrix_type full
_refine_ls_number_parameters 255
_refine_ls_number_reflns 4064
_refine_ls_number_restraints 0
_refine_ls_restrained_S_all 1.103
_refine_ls_R_factor_all 0.0402
_refine_ls_R_factor_gt 0.0375
_refine_ls_shift/su_max 0.000
_refine_ls_shift/su_mean 0.000
_refine_ls_structure_factor_coef Fsqd
_refine_ls_weighting_details 'w=1/[\s^2^(Fo^2^)+(0.0591P)^2^+0.1357P] where P=(Fo^2^+2Fc^2^)/3'
_refine_ls_weighting_scheme calc
_refine_ls_wR_factor_gt 0.1073
_refine_ls_wR_factor_ref 0.1092
_reflns_Friedel_coverage 0.000
_reflns_number_gt 3741
_reflns_number_total 4064
_reflns_threshold_expression 'I > 2\s(I)'
_cod_data_source_file d6ce00063k2.cif
_cod_data_source_block exp_650_auto
_cod_depositor_comments 'Adding full bibliography for 7251818--7251826.cif.'
_cod_database_code 7251825
_shelx_shelxl_version_number 2018/3
_chemical_oxdiff_formula C18H22N4O5
_shelx_space_group_comment
;
The symmetry employed for this shelxl refinement is uniquely defined
by the following loop, which should always be used as a source of
symmetry information in preference to the above space-group names.
They are only intended as comments.
;
_shelx_estimated_absorpt_t_max 0.984
_shelx_estimated_absorpt_t_min 0.775
_olex2_refinement_description
;
1. Fixed Uiso
 At 1.2 times of:
  All C(H) groups, All C(H,H) groups
 At 1.5 times of:
  All C(H,H,H) groups
2.a Secondary CH2 refined with riding coordinates:
 C21(H21A,H21B), C22(H22A,H22B)
2.b Aromatic/amide H refined with riding coordinates:
 C2(H2), C3(H3), C4(H4), C6(H6), C15(H15), C16(H16), C18(H18)
2.c Idealised Me refined as rotating group:
 C11(H11A,H11B,H11C), C12(H12A,H12B,H12C), C23(H23A,H23B,H23C)
;
_olex2_submission_special_instructions 'No special instructions were received'
_oxdiff_exptl_absorpt_empirical_details
;
Empirical correction (ABSPACK) includes:
- Absorption correction using spherical harmonics
- Frame scaling
;
_oxdiff_exptl_absorpt_empirical_full_max 1.670
_oxdiff_exptl_absorpt_empirical_full_min 0.612

loop_
_space_group_symop_operation_xyz
'x, y, z'
'-x, -y, -z'

loop_
_atom_site_label
_atom_site_type_symbol
_atom_site_fract_x
_atom_site_fract_y
_atom_site_fract_z
_atom_site_U_iso_or_equiv
_atom_site_adp_type
_atom_site_occupancy
_atom_site_site_symmetry_order
_atom_site_calc_flag
_atom_site_refinement_flags_posn
_atom_site_refinement_flags_adp
_atom_site_refinement_flags_occupancy
_atom_site_disorder_assembly
_atom_site_disorder_group
C1 C 0.71629(16) 0.55713(8) 0.32375(8) 0.0301(2) Uani 1 1 d . . . . .
C2 C 0.89808(19) 0.56842(9) 0.36610(9) 0.0368(2) Uani 1 1 d . . . . .
H2 H 0.946028 0.515369 0.423135 0.044 Uiso 1 1 calc R U . . .
C3 C 1.00838(19) 0.65856(9) 0.32361(10) 0.0398(2) Uani 1 1 d . . . . .
H3 H 1.133550 0.667063 0.351864 0.048 Uiso 1 1 calc R U . . .
C4 C 0.94006(18) 0.73626(8) 0.24104(9) 0.0368(2) Uani 1 1 d . . . . .
H4 H 1.017464 0.797925 0.214026 0.044 Uiso 1 1 calc R U . . .
C5 C 0.75727(18) 0.72552(8) 0.19622(8) 0.0336(2) Uani 1 1 d . . . . .
C6 C 0.64628(17) 0.63358(8) 0.23953(8) 0.0317(2) Uani 1 1 d . . . . .
H6 H 0.522493 0.623667 0.210998 0.038 Uiso 1 1 calc R U . . .
C7 C 0.59619(17) 0.45983(8) 0.36649(8) 0.0321(2) Uani 1 1 d . . . . .
O8 O 0.44260(14) 0.44129(6) 0.33003(7) 0.0423(2) Uani 1 1 d . . . . .
O9 O 0.67740(14) 0.39414(6) 0.44688(7) 0.0416(2) Uani 1 1 d . . . . .
H9 H 0.603(3) 0.3355(16) 0.4671(15) 0.068(5) Uiso 1 1 d . . . . .
N10 N 0.68721(18) 0.80464(8) 0.11464(9) 0.0469(3) Uani 1 1 d . . . . .
C11 C 0.5220(2) 0.78306(12) 0.05937(11) 0.0550(3) Uani 1 1 d . . . . .
H11A H 0.579489 0.719094 0.022814 0.083 Uiso 1 1 calc R U . . .
H11B H 0.486456 0.847150 0.005655 0.083 Uiso 1 1 calc R U . . .
H11C H 0.387756 0.768266 0.112110 0.083 Uiso 1 1 calc R U . . .
C12 C 0.8293(2) 0.88601(10) 0.05841(11) 0.0528(3) Uani 1 1 d . . . . .
H12A H 0.847773 0.932279 0.109292 0.079 Uiso 1 1 calc R U . . .
H12B H 0.761883 0.931788 -0.000648 0.079 Uiso 1 1 calc R U . . .
H12C H 0.974448 0.848976 0.028563 0.079 Uiso 1 1 calc R U . . .
N13 N 0.49179(15) 0.21135(7) 0.52474(7) 0.0327(2) Uani 1 1 d . . . . .
C14 C 0.32267(17) 0.17483(8) 0.49730(8) 0.0311(2) Uani 1 1 d . . . . .
C15 C 0.23523(18) 0.07994(8) 0.55534(8) 0.0340(2) Uani 1 1 d . . . . .
H15 H 0.113640 0.056063 0.535740 0.041 Uiso 1 1 calc R U . . .
C16 C 0.32980(18) 0.02259(8) 0.64104(8) 0.0348(2) Uani 1 1 d . . . . .
H16 H 0.275032 -0.041982 0.681816 0.042 Uiso 1 1 calc R U . . .
C17 C 0.50615(18) 0.06047(8) 0.66698(8) 0.0331(2) Uani 1 1 d . . . . .
C18 C 0.58189(18) 0.15532(8) 0.60780(9) 0.0340(2) Uani 1 1 d . . . . .
H18 H 0.701652 0.181166 0.627026 0.041 Uiso 1 1 calc R U . . .
N19 N 0.24797(16) 0.23889(7) 0.40796(7) 0.0349(2) Uani 1 1 d . . . . .
H19 H 0.308(2) 0.2986(13) 0.3844(12) 0.044(4) Uiso 1 1 d . . . . .
C20 C 0.10174(18) 0.21595(8) 0.35005(9) 0.0345(2) Uani 1 1 d . . . . .
C21 C 0.0805(2) 0.29676(9) 0.24794(9) 0.0382(2) Uani 1 1 d . . . . .
H21A H 0.225734 0.293824 0.198568 0.046 Uiso 1 1 calc R U . . .
H21B H 0.041172 0.371810 0.266621 0.046 Uiso 1 1 calc R U . . .
C22 C -0.0932(2) 0.27457(11) 0.18912(11) 0.0494(3) Uani 1 1 d . . . . .
H22A H -0.050001 0.201244 0.166575 0.059 Uiso 1 1 calc R U . . .
H22B H -0.237256 0.273823 0.239361 0.059 Uiso 1 1 calc R U . . .
C23 C -0.1196(3) 0.36050(14) 0.09000(13) 0.0665(4) Uani 1 1 d . . . . .
H23A H 0.023315 0.362503 0.040715 0.100 Uiso 1 1 calc R U . . .
H23B H -0.170861 0.432632 0.112469 0.100 Uiso 1 1 calc R U . . .
H23C H -0.228387 0.341846 0.052806 0.100 Uiso 1 1 calc R U . . .
O24 O 0.00256(15) 0.13649(7) 0.37793(7) 0.0474(2) Uani 1 1 d . . . . .
N25 N 0.61230(17) 0.00300(7) 0.75638(8) 0.0392(2) Uani 1 1 d . . . . .
O26 O 0.76677(16) 0.04012(7) 0.77710(8) 0.0510(2) Uani 1 1 d . . . . .
O27 O 0.54240(17) -0.08135(7) 0.80702(7) 0.0529(2) Uani 1 1 d . . . . .

loop_
_atom_site_aniso_label
_atom_site_aniso_U_11
_atom_site_aniso_U_22
_atom_site_aniso_U_33
_atom_site_aniso_U_23
_atom_site_aniso_U_13
_atom_site_aniso_U_12
C1 0.0343(5) 0.0252(5) 0.0318(5) -0.0032(4) -0.0062(4) -0.0075(4)
C2 0.0440(6) 0.0308(5) 0.0389(5) 0.0004(4) -0.0156(4) -0.0107(4)
C3 0.0409(6) 0.0360(5) 0.0474(6) -0.0043(5) -0.0138(5) -0.0141(4)
C4 0.0391(6) 0.0285(5) 0.0427(6) -0.0033(4) -0.0025(4) -0.0124(4)
C5 0.0369(5) 0.0275(5) 0.0334(5) -0.0005(4) -0.0030(4) -0.0045(4)
C6 0.0322(5) 0.0294(5) 0.0338(5) -0.0017(4) -0.0077(4) -0.0062(4)
C7 0.0357(5) 0.0269(5) 0.0346(5) -0.0020(4) -0.0079(4) -0.0079(4)
O8 0.0447(4) 0.0348(4) 0.0521(5) 0.0053(3) -0.0204(4) -0.0174(3)
O9 0.0504(5) 0.0326(4) 0.0451(4) 0.0106(3) -0.0207(4) -0.0190(3)
N10 0.0503(6) 0.0404(5) 0.0453(5) 0.0138(4) -0.0116(4) -0.0123(4)
C11 0.0541(7) 0.0605(8) 0.0451(7) 0.0152(6) -0.0162(6) -0.0100(6)
C12 0.0632(8) 0.0386(6) 0.0483(7) 0.0109(5) -0.0018(6) -0.0128(5)
N13 0.0378(5) 0.0257(4) 0.0359(4) -0.0021(3) -0.0064(3) -0.0111(3)
C14 0.0362(5) 0.0248(4) 0.0332(5) -0.0056(4) -0.0037(4) -0.0087(4)
C15 0.0392(5) 0.0283(5) 0.0366(5) -0.0042(4) -0.0052(4) -0.0133(4)
C16 0.0434(6) 0.0255(5) 0.0354(5) -0.0025(4) -0.0028(4) -0.0119(4)
C17 0.0402(5) 0.0257(5) 0.0331(5) -0.0041(4) -0.0052(4) -0.0057(4)
C18 0.0382(5) 0.0279(5) 0.0378(5) -0.0041(4) -0.0079(4) -0.0095(4)
N19 0.0428(5) 0.0271(4) 0.0378(5) -0.0001(3) -0.0103(4) -0.0148(4)
C20 0.0391(5) 0.0294(5) 0.0374(5) -0.0069(4) -0.0071(4) -0.0088(4)
C21 0.0455(6) 0.0319(5) 0.0385(6) -0.0038(4) -0.0101(5) -0.0071(4)
C22 0.0605(8) 0.0460(7) 0.0482(7) -0.0105(5) -0.0218(6) -0.0072(5)
C23 0.0878(11) 0.0607(9) 0.0564(8) -0.0067(7) -0.0354(8) -0.0002(8)
O24 0.0594(5) 0.0402(4) 0.0500(5) 0.0021(3) -0.0200(4) -0.0258(4)
N25 0.0477(5) 0.0306(4) 0.0389(5) -0.0027(4) -0.0088(4) -0.0057(4)
O26 0.0579(5) 0.0441(5) 0.0568(5) -0.0023(4) -0.0257(4) -0.0103(4)
O27 0.0678(6) 0.0389(5) 0.0492(5) 0.0116(4) -0.0143(4) -0.0148(4)

loop_
_atom_type_symbol
_atom_type_description
_atom_type_scat_dispersion_real
_atom_type_scat_dispersion_imag
_atom_type_scat_source
C C 0.0181 0.0091 'International Tables Vol C Tables 4.2.6.8 and 6.1.1.4'
H H 0.0000 0.0000 'International Tables Vol C Tables 4.2.6.8 and 6.1.1.4'
N N 0.0311 0.0180 'International Tables Vol C Tables 4.2.6.8 and 6.1.1.4'
O O 0.0492 0.0322 'International Tables Vol C Tables 4.2.6.8 and 6.1.1.4'

loop_
_geom_angle_atom_site_label_1
_geom_angle_atom_site_label_2
_geom_angle_atom_site_label_3
_geom_angle
_geom_angle_site_symmetry_1
_geom_angle_site_symmetry_3
_geom_angle_publ_flag
C2 C1 C6 121.15(9) . . ?
C2 C1 C7 119.93(9) . . ?
C6 C1 C7 118.90(9) . . ?
C3 C2 C1 118.63(10) . . ?
C4 C3 C2 121.23(10) . . ?
C3 C4 C5 120.92(9) . . ?
C6 C5 C4 117.56(9) . . ?
N10 C5 C4 120.67(10) . . ?
N10 C5 C6 121.74(10) . . ?
C1 C6 C5 120.49(9) . . ?
O8 C7 C1 123.83(9) . . ?
O8 C7 O9 123.19(9) . . ?
O9 C7 C1 112.96(9) . . ?
C5 N10 C11 119.01(10) . . ?
C5 N10 C12 119.58(11) . . ?
C11 N10 C12 117.42(10) . . ?
C18 N13 C14 119.20(9) . . ?
N13 C14 C15 121.87(10) . . ?
N13 C14 N19 113.41(9) . . ?
N19 C14 C15 124.72(9) . . ?
C16 C15 C14 118.42(9) . . ?
C15 C16 C17 118.87(9) . . ?
C16 C17 N25 121.13(9) . . ?
C18 C17 C16 119.85(10) . . ?
C18 C17 N25 119.02(10) . . ?
N13 C18 C17 121.77(10) . . ?
C20 N19 C14 127.86(9) . . ?
N19 C20 C21 113.82(9) . . ?
O24 C20 N19 122.80(10) . . ?
O24 C20 C21 123.37(10) . . ?
C20 C21 C22 113.03(10) . . ?
C23 C22 C21 111.91(12) . . ?
O26 N25 C17 118.90(9) . . ?
O26 N25 O27 123.54(10) . . ?
O27 N25 C17 117.56(10) . . ?

loop_
_geom_bond_atom_site_label_1
_geom_bond_atom_site_label_2
_geom_bond_distance
_geom_bond_site_symmetry_2
_geom_bond_publ_flag
C1 C2 1.3851(14) . ?
C1 C6 1.3892(14) . ?
C1 C7 1.4920(13) . ?
C2 C3 1.3836(15) . ?
C3 C4 1.3786(16) . ?
C4 C5 1.4071(15) . ?
C5 C6 1.4060(14) . ?
C5 N10 1.3828(14) . ?
C7 O8 1.2149(13) . ?
C7 O9 1.3202(12) . ?
N10 C11 1.4430(17) . ?
N10 C12 1.4499(15) . ?
N13 C14 1.3435(13) . ?
N13 C18 1.3281(14) . ?
C14 C15 1.4062(13) . ?
C14 N19 1.3822(13) . ?
C15 C16 1.3736(15) . ?
C16 C17 1.3835(15) . ?
C17 C18 1.3814(14) . ?
C17 N25 1.4486(14) . ?
N19 C20 1.3757(14) . ?
C20 C21 1.5081(15) . ?
C20 O24 1.2156(13) . ?
C21 C22 1.5208(16) . ?
C22 C23 1.518(2) . ?
N25 O26 1.2265(13) . ?
N25 O27 1.2268(13) . ?
